data_2241764
loop_
_publ_author_name
'Chetioui, Souheyla'
'Rouag, Djamil-Azzeddine'
'Djukic, Jean-Pierre'
'Bochet, Christian G.'
'Touzani, Rachid'
'Bailly, Corinne'
'Crochet, Aur\'elien'
'Fromm, Katharina M.'

_publ_section_title
;
 Crystal structures of a copper(II) and the isotypic nickel(II) and
 palladium(II) complexes of the ligand
 (<i>E</i>)-1-[(2,4,6-tribromophenyl)diazenyl]naphthalen-2-ol
;
_journal_coeditor_code SU5299
_journal_issue 8
_journal_name_full 'Acta Crystallographica Section E'
_journal_page_first 1093
_journal_page_last 1098
_journal_paper_doi 10.1107/S205698901601080X
_journal_volume 72
_journal_year 2016
_chemical_formula_iupac '[Ni (C16 H8 Br3 N2 O)2]'
_chemical_formula_moiety 'C32 H16 Br6 N4 Ni O2'
_chemical_formula_sum 'C32 H16 Br6 N4 Ni O2'
_chemical_formula_weight 1026.66
_chemical_name_systematic
;
Bis{(<i>E</i>)-1-[(2,4,6-tribromophenyl)diazenyl]naphthalen-2-olato}nickel(II)
;
_space_group_crystal_system monoclinic
_space_group_IT_number 14
_space_group_name_Hall '-P 2yn'
_space_group_name_H-M_alt 'P 1 21/n 1'
_symmetry_space_group_name_Hall '-P 2yn'
_symmetry_space_group_name_H-M 'P 1 21/n 1'
_atom_sites_solution_hydrogens geom
_atom_sites_solution_primary direct
_atom_sites_solution_secondary difmap
_audit_creation_method SHELXL-2013
_cell_angle_alpha 90
_cell_angle_beta 107.820(2)
_cell_angle_gamma 90
_cell_formula_units_Z 2
_cell_length_a 11.0909(6)
_cell_length_b 12.4571(6)
_cell_length_c 12.5382(7)
_cell_measurement_reflns_used 7253
_cell_measurement_temperature 173(2)
_cell_measurement_theta_max 27.485
_cell_measurement_theta_min 0.998
_cell_volume 1649.17(15)
_computing_cell_refinement
;
Denzo (Otwinowski & Minor, 1997)
;
_computing_data_collection
;
COLLECT (Nonius, 1998)
;
_computing_data_reduction
;
Denzo (Otwinowski & Minor, 1997)
;
_computing_molecular_graphics
;
Mercury (Macrae <i>et al.</i>,  2008)
;
_computing_publication_material
;
SHELXL2014 (Sheldrick, 2015) and PLATON (Spek, 2009)
;
_computing_structure_refinement
;
SHELXL2014 (Sheldrick, 2015)
;
_computing_structure_solution
;
SHELXS-2014 (Sheldrick, 2008)
;
_diffrn_ambient_temperature 173(2)
_diffrn_measured_fraction_theta_full 0.997
_diffrn_measured_fraction_theta_max 0.994
_diffrn_measurement_device_type 'Nonius KappaCCD'
_diffrn_measurement_method 'phi and omega scans'
_diffrn_radiation_monochromator graphite
_diffrn_radiation_type MoK\a
_diffrn_radiation_wavelength 0.71073
_diffrn_reflns_av_R_equivalents 0.0941
_diffrn_reflns_limit_h_max 14
_diffrn_reflns_limit_h_min -13
_diffrn_reflns_limit_k_max 16
_diffrn_reflns_limit_k_min -13
_diffrn_reflns_limit_l_max 16
_diffrn_reflns_limit_l_min -16
_diffrn_reflns_number 11360
_diffrn_reflns_theta_full 25.242
_diffrn_reflns_theta_max 27.448
_diffrn_reflns_theta_min 2.941
_exptl_absorpt_coefficient_mu 7.894
_exptl_absorpt_correction_T_max 0.31710
_exptl_absorpt_correction_T_min 0.15056
_exptl_absorpt_correction_type multi-scan
_exptl_absorpt_process_details
;
(MULABS; Spek, 2009)
;
_exptl_crystal_colour black
_exptl_crystal_density_diffrn 2.067
_exptl_crystal_description prism
_exptl_crystal_F_000 980
_exptl_crystal_size_max 0.30
_exptl_crystal_size_mid 0.22
_exptl_crystal_size_min 0.06
_refine_diff_density_max 0.565
_refine_diff_density_min -0.662
_refine_ls_extinction_method none
_refine_ls_goodness_of_fit_ref 0.953
_refine_ls_hydrogen_treatment constr
_refine_ls_matrix_type full
_refine_ls_number_parameters 205
_refine_ls_number_reflns 3745
_refine_ls_number_restraints 0
_refine_ls_restrained_S_all 0.953
_refine_ls_R_factor_all 0.0982
_refine_ls_R_factor_gt 0.0431
_refine_ls_shift/su_max 0.000
_refine_ls_shift/su_mean 0.000
_refine_ls_structure_factor_coef Fsqd
_refine_ls_weighting_details 'w=1/[\s^2^(Fo^2^)+(0.0340P)^2^] where P=(Fo^2^+2Fc^2^)/3'
_refine_ls_weighting_scheme calc
_refine_ls_wR_factor_gt 0.0797
_refine_ls_wR_factor_ref 0.0957
_reflns_number_gt 2214
_reflns_number_total 3745
_reflns_threshold_expression 'I > 2\s(I)'
_cod_data_source_file su5299sup1.cif
_cod_data_source_block II
_cod_database_code 2241764
_shelxl_version_number .2013

loop_
_space_group_symop_operation_xyz
'x, y, z'
'-x+1/2, y+1/2, -z+1/2'
'-x, -y, -z'
'x-1/2, -y-1/2, z-1/2'

loop_
_atom_site_type_symbol
_atom_site_label
_atom_site_fract_x
_atom_site_fract_y
_atom_site_fract_z
_atom_site_U_iso_or_equiv
_atom_site_adp_type
_atom_site_calc_flag
_atom_site_occupancy
C C1 0.2389(4) 0.4906(3) 0.3565(3) 0.0232(10) Uani d 1
C C2 0.2302(4) 0.5055(4) 0.2452(4) 0.0287(11) Uani d 1
C C3 0.1396(4) 0.4527(4) 0.1602(4) 0.0321(12) Uani d 1
H H3 0.1357 0.4619 0.0840 0.038 Uiso calc 1
C C4 0.0551(4) 0.3862(3) 0.1896(4) 0.0295(12) Uani d 1
C C5 0.0609(4) 0.3679(4) 0.3004(4) 0.0318(12) Uani d 1
H H5 0.0028 0.3212 0.3192 0.038 Uiso calc 1
C C6 0.1547(4) 0.4204(4) 0.3819(3) 0.0277(11) Uani d 1
C C7 0.3408(4) 0.6940(3) 0.5623(4) 0.0283(11) Uani d 1
C C8 0.4729(4) 0.6805(4) 0.6238(4) 0.0293(11) Uani d 1
C C9 0.5307(4) 0.7555(4) 0.7110(4) 0.0335(12) Uani d 1
H H9 0.6165 0.7462 0.7549 0.040 Uiso calc 1
C C10 0.4637(4) 0.8392(4) 0.7310(4) 0.0323(12) Uani d 1
H H10 0.5056 0.8894 0.7871 0.039 Uiso calc 1
C C11 0.3320(4) 0.8562(4) 0.6717(4) 0.0296(11) Uani d 1
C C12 0.2707(4) 0.7808(4) 0.5879(3) 0.0272(11) Uani d 1
C C13 0.1395(4) 0.7939(4) 0.5345(4) 0.0308(12) Uani d 1
H H13 0.0955 0.7435 0.4795 0.037 Uiso calc 1
C C14 0.0748(5) 0.8782(4) 0.5608(4) 0.0386(13) Uani d 1
H H14 -0.0135 0.8852 0.5240 0.046 Uiso calc 1
C C15 0.1371(5) 0.9547(4) 0.6414(4) 0.0416(13) Uani d 1
H H15 0.0916 1.0131 0.6591 0.050 Uiso calc 1
C C16 0.2644(5) 0.9436(4) 0.6940(4) 0.0342(12) Uani d 1
H H16 0.3075 0.9964 0.7466 0.041 Uiso calc 1
N N1 0.3320(3) 0.5483(3) 0.4453(3) 0.0251(9) Uani d 1
N N2 0.2773(3) 0.6275(3) 0.4773(3) 0.0278(9) Uani d 1
O O1 0.5435(3) 0.6061(2) 0.6047(2) 0.0328(8) Uani d 1
Ni Ni 0.5000 0.5000 0.5000 0.0271(2) Uani d 1
Br Br1 0.16663(5) 0.39355(4) 0.53300(4) 0.04164(17) Uani d 1
Br Br2 0.34269(5) 0.60009(4) 0.20681(4) 0.04697(18) Uani d 1
Br Br3 -0.07417(5) 0.31689(4) 0.07466(4) 0.05057(19) Uani d 1

loop_
_atom_site_aniso_label
_atom_site_aniso_U_11
_atom_site_aniso_U_22
_atom_site_aniso_U_33
_atom_site_aniso_U_12
_atom_site_aniso_U_13
_atom_site_aniso_U_23
C1 0.014(2) 0.027(2) 0.024(2) 0.003(2) -0.0014(19) -0.004(2)
C2 0.023(2) 0.031(3) 0.027(2) -0.007(2) 0.000(2) -0.002(2)
C3 0.029(3) 0.037(3) 0.025(2) 0.004(2) 0.001(2) 0.000(2)
C4 0.020(2) 0.027(3) 0.033(3) 0.002(2) -0.005(2) -0.008(2)
C5 0.028(3) 0.030(3) 0.034(3) -0.002(2) 0.005(2) 0.002(2)
C6 0.025(3) 0.031(3) 0.022(2) 0.006(2) 0.000(2) 0.001(2)
C7 0.024(3) 0.030(3) 0.025(2) 0.001(2) -0.002(2) -0.004(2)
C8 0.025(3) 0.034(3) 0.025(2) -0.006(2) 0.002(2) -0.004(2)
C9 0.023(3) 0.037(3) 0.033(3) -0.003(2) -0.003(2) -0.009(2)
C10 0.032(3) 0.034(3) 0.027(2) -0.009(2) 0.002(2) -0.002(2)
C11 0.033(3) 0.028(3) 0.026(2) -0.002(2) 0.006(2) -0.001(2)
C12 0.024(3) 0.032(3) 0.024(2) 0.003(2) 0.004(2) -0.002(2)
C13 0.029(3) 0.029(3) 0.031(2) 0.006(2) 0.004(2) -0.003(2)
C14 0.025(3) 0.050(3) 0.035(3) 0.009(3) 0.001(2) 0.004(3)
C15 0.043(3) 0.040(3) 0.042(3) 0.017(3) 0.011(3) 0.001(3)
C16 0.042(3) 0.031(3) 0.030(3) 0.000(2) 0.011(2) -0.003(2)
N1 0.018(2) 0.029(2) 0.0214(19) -0.0025(17) -0.0034(16) -0.0038(17)
N2 0.026(2) 0.025(2) 0.026(2) 0.0012(18) -0.0019(18) -0.0021(17)
O1 0.0247(18) 0.0333(19) 0.0316(18) 0.0022(15) -0.0044(15) -0.0132(14)
Ni 0.0197(4) 0.0297(5) 0.0255(4) 0.0004(4) -0.0026(4) -0.0040(4)
Br1 0.0424(3) 0.0495(4) 0.0289(3) -0.0039(3) 0.0049(2) 0.0067(2)
Br2 0.0386(3) 0.0609(4) 0.0378(3) -0.0170(3) 0.0063(3) 0.0049(3)
Br3 0.0419(3) 0.0534(4) 0.0427(3) -0.0125(3) -0.0073(3) -0.0172(3)

loop_
_atom_type_symbol
_atom_type_description
_atom_type_scat_dispersion_real
_atom_type_scat_dispersion_imag
_atom_type_scat_source
C C 0.0033 0.0016 'International Tables Vol C Tables 4.2.6.8 and 6.1.1.4'
H H 0.0000 0.0000 'International Tables Vol C Tables 4.2.6.8 and 6.1.1.4'
N N 0.0061 0.0033 'International Tables Vol C Tables 4.2.6.8 and 6.1.1.4'
O O 0.0106 0.0060 'International Tables Vol C Tables 4.2.6.8 and 6.1.1.4'
Ni Ni 0.3393 1.1124 'International Tables Vol C Tables 4.2.6.8 and 6.1.1.4'
Br Br -0.2901 2.4595 'International Tables Vol C Tables 4.2.6.8 and 6.1.1.4'

loop_
_geom_angle_atom_site_label_1
_geom_angle_atom_site_label_2
_geom_angle_atom_site_label_3
_geom_angle_site_symmetry_1
_geom_angle_site_symmetry_3
_geom_angle
_geom_angle_publ_flag
C2 C1 C6 . . 118.3(4) ?
C2 C1 N1 . . 121.3(4) ?
C6 C1 N1 . . 120.4(4) ?
C1 C2 C3 . . 121.5(4) ?
C1 C2 Br2 . . 119.7(3) ?
C3 C2 Br2 . . 118.8(4) ?
C4 C3 C2 . . 118.0(4) ?
C4 C3 H3 . . 121.0 ?
C2 C3 H3 . . 121.0 ?
C3 C4 C5 . . 122.5(4) ?
C3 C4 Br3 . . 119.0(4) ?
C5 C4 Br3 . . 118.5(4) ?
C6 C5 C4 . . 117.1(4) ?
C6 C5 H5 . . 121.4 ?
C4 C5 H5 . . 121.4 ?
C5 C6 C1 . . 122.5(4) ?
C5 C6 Br1 . . 117.7(4) ?
C1 C6 Br1 . . 119.8(3) ?
N2 C7 C12 . . 116.7(4) ?
N2 C7 C8 . . 123.0(4) ?
C12 C7 C8 . . 120.2(4) ?
O1 C8 C9 . . 117.3(4) ?
O1 C8 C7 . . 124.2(4) ?
C9 C8 C7 . . 118.5(4) ?
C10 C9 C8 . . 120.3(4) ?
C10 C9 H9 . . 119.9 ?
C8 C9 H9 . . 119.9 ?
C9 C10 C11 . . 123.2(4) ?
C9 C10 H10 . . 118.4 ?
C11 C10 H10 . . 118.4 ?
C16 C11 C12 . . 119.9(4) ?
C16 C11 C10 . . 122.2(4) ?
C12 C11 C10 . . 117.8(4) ?
C13 C12 C11 . . 117.7(4) ?
C13 C12 C7 . . 122.4(4) ?
C11 C12 C7 . . 119.9(4) ?
C14 C13 C12 . . 121.0(4) ?
C14 C13 H13 . . 119.5 ?
C12 C13 H13 . . 119.5 ?
C13 C14 C15 . . 121.0(4) ?
C13 C14 H14 . . 119.5 ?
C15 C14 H14 . . 119.5 ?
C16 C15 C14 . . 119.0(5) ?
C16 C15 H15 . . 120.5 ?
C14 C15 H15 . . 120.5 ?
C15 C16 C11 . . 121.3(4) ?
C15 C16 H16 . . 119.4 ?
C11 C16 H16 . . 119.4 ?
N2 N1 C1 . . 109.0(3) ?
N2 N1 Ni . . 130.0(3) ?
C1 N1 Ni . . 120.9(3) ?
N1 N2 C7 . . 122.0(4) ?
C8 O1 Ni . . 128.1(3) ?
O1 Ni O1 . 3_666 180 y
O1 Ni N1 . . 92.59(14) y
O1 Ni N1 3_666 . 87.41(14) y
O1 Ni N1 . 3_666 87.41(14) ?
O1 Ni N1 3_666 3_666 92.59(14) ?
N1 Ni N1 . 3_666 180 y

loop_
_geom_bond_atom_site_label_1
_geom_bond_atom_site_label_2
_geom_bond_site_symmetry_2
_geom_bond_distance
_geom_bond_publ_flag
C1 C2 . 1.382(6) ?
C1 C6 . 1.385(6) ?
C1 N1 . 1.455(5) ?
C2 C3 . 1.387(6) ?
C2 Br2 . 1.883(5) ?
C3 C4 . 1.382(7) ?
C3 H3 . 0.9500 ?
C4 C5 . 1.389(6) ?
C4 Br3 . 1.901(4) ?
C5 C6 . 1.381(6) ?
C5 H5 . 0.9500 ?
C6 Br1 . 1.888(4) ?
C7 N2 . 1.363(5) ?
C7 C12 . 1.425(6) ?
C7 C8 . 1.441(6) ?
C8 O1 . 1.281(5) ?
C8 C9 . 1.431(6) ?
C9 C10 . 1.348(6) ?
C9 H9 . 0.9500 ?
C10 C11 . 1.437(6) ?
C10 H10 . 0.9500 ?
C11 C16 . 1.399(7) ?
C11 C12 . 1.419(6) ?
C12 C13 . 1.413(6) ?
C13 C14 . 1.367(6) ?
C13 H13 . 0.9500 ?
C14 C15 . 1.407(7) ?
C14 H14 . 0.9500 ?
C15 C16 . 1.370(7) ?
C15 H15 . 0.9500 ?
C16 H16 . 0.9500 ?
N1 N2 . 1.285(5) ?
Ni N1 . 1.876(3) y
Ni O1 . 1.821(3) y
Ni O1 3_666 1.821(3) ?
Ni N1 3_666 1.877(3) ?

loop_
_geom_hbond_atom_site_label_D
_geom_hbond_atom_site_label_H
_geom_hbond_atom_site_label_A
_geom_hbond_site_symmetry_A
_geom_hbond_distance_DH
_geom_hbond_distance_HA
_geom_hbond_distance_DA
_geom_hbond_angle_DHA
C10 H10 Cg2 4_676 0.95 2.71 3.391(5) 130

loop_
_geom_torsion_atom_site_label_1
_geom_torsion_atom_site_label_2
_geom_torsion_atom_site_label_3
_geom_torsion_atom_site_label_4
_geom_torsion_site_symmetry_4
_geom_torsion
C6 C1 C2 C3 . 0.3(7)
N1 C1 C2 C3 . -178.4(4)
C6 C1 C2 Br2 . -180.0(3)
N1 C1 C2 Br2 . 1.3(6)
C1 C2 C3 C4 . 1.7(7)
Br2 C2 C3 C4 . -178.0(3)
C2 C3 C4 C5 . -2.3(7)
C2 C3 C4 Br3 . 177.6(3)
C3 C4 C5 C6 . 0.8(7)
Br3 C4 C5 C6 . -179.1(3)
C4 C5 C6 C1 . 1.4(7)
C4 C5 C6 Br1 . -178.4(3)
C2 C1 C6 C5 . -1.9(7)
N1 C1 C6 C5 . 176.8(4)
C2 C1 C6 Br1 . 177.8(3)
N1 C1 C6 Br1 . -3.4(5)
N2 C7 C8 O1 . 0.5(7)
C12 C7 C8 O1 . -178.6(4)
N2 C7 C8 C9 . 179.6(4)
C12 C7 C8 C9 . 0.5(7)
O1 C8 C9 C10 . 176.2(5)
C7 C8 C9 C10 . -2.9(7)
C8 C9 C10 C11 . 2.8(7)
C9 C10 C11 C16 . 179.9(5)
C9 C10 C11 C12 . -0.2(7)
C16 C11 C12 C13 . -3.9(7)
C10 C11 C12 C13 . 176.2(4)
C16 C11 C12 C7 . 177.6(4)
C10 C11 C12 C7 . -2.3(7)
N2 C7 C12 C13 . 4.6(7)
C8 C7 C12 C13 . -176.3(4)
N2 C7 C12 C11 . -177.0(4)
C8 C7 C12 C11 . 2.1(7)
C11 C12 C13 C14 . 1.7(7)
C7 C12 C13 C14 . -179.9(5)
C12 C13 C14 C15 . 0.3(8)
C13 C14 C15 C16 . -0.1(8)
C14 C15 C16 C11 . -2.2(8)
C12 C11 C16 C15 . 4.2(7)
C10 C11 C16 C15 . -175.9(4)
C2 C1 N1 N2 . 100.7(5)
C6 C1 N1 N2 . -78.1(5)
C2 C1 N1 Ni . -82.2(5)
C6 C1 N1 Ni . 99.1(4)
C1 N1 N2 C7 . 178.0(4)
Ni N1 N2 C7 . 1.1(6)
C12 C7 N2 N1 . 178.2(4)
C8 C7 N2 N1 . -0.9(7)
C9 C8 O1 Ni . -179.4(3)
C7 C8 O1 Ni . -0.3(7)
C8 O1 Ni N1 . 0.4(4)
C8 O1 Ni N1 3_666 -179.6(4)
N2 N1 Ni O1 . -0.8(4)
C1 N1 Ni O1 . -177.3(3)
N2 N1 Ni O1 3_666 179.2(4)
C1 N1 Ni O1 3_666 2.7(3)

_cod_database_fobs_code 2241764
